data_7017026
loop_
_publ_author_name
'Blagg, Robin J.'
'L\'opez-G\'omez, Mar\'ia J'
'Charmant, Jonathan P. H.'
'Connelly, Neil G.'
'Cowell, John J.'
'Haddow, Mairi F.'
'Hamilton, Alex'
'Orpen, A. Guy'
'Riis-Johannessen, Thomas'
'Saithong, Saowanit'

_publ_section_title
;
 The oxidative conversion of the N,S-bridged complexes [{RhLL'(\m-X)}(2)]
 to [(RhLL')(3)(\m-X)(2)](+) (X = mt or taz): a comparison with the
 oxidation of N,N-bridged analogues.
;
_journal_issue 43
_journal_name_full 'Dalton transactions (Cambridge, England : 2003)'
_journal_page_first 11497
_journal_page_last 11510
_journal_paper_doi 10.1039/c1dt10930h
_journal_volume 40
_journal_year 2011
_chemical_formula_moiety 'C26 H40 N6 Rh2 S2'
_chemical_formula_sum 'C26 H40 N6 Rh2 S2'
_chemical_formula_weight 706.58
_chemical_name_systematic
;
?
;
_space_group_IT_number 14
_symmetry_cell_setting monoclinic
_symmetry_space_group_name_Hall '-P 2ybc'
_symmetry_space_group_name_H-M 'P 1 21/c 1'
_atom_sites_solution_hydrogens geom
_atom_sites_solution_primary direct
_atom_sites_solution_secondary difmap
_audit_creation_method SHELXL-97
_cell_angle_alpha 90.00
_cell_angle_beta 99.28(3)
_cell_angle_gamma 90.00
_cell_formula_units_Z 8
_cell_length_a 18.847(4)
_cell_length_b 11.036(2)
_cell_length_c 30.704(6)
_cell_measurement_reflns_used 6216
_cell_measurement_temperature 100(2)
_cell_measurement_theta_max 24.790
_cell_measurement_theta_min 2.195
_cell_volume 6303(2)
_computing_cell_refinement 'Bruker SMART V5.625 (Bruker, 2001)'
_computing_data_collection 'Bruker SMART V5.625 (Bruker, 2001)'
_computing_data_reduction 'Bruker SAINT V7.06A (Bruker, 2001)'
_computing_molecular_graphics 'Bruker SHELXTL V6.14 (Bruker AXS, 2003)'
_computing_publication_material 'Bruker SHELXTL V6.14 (Bruker AXS, 2003)'
_computing_structure_refinement 'SHELXL V6.12 (Bruker 2001)'
_computing_structure_solution 'SHELXS V6.12 (Bruker 2001)'
_diffrn_ambient_temperature 100(2)
_diffrn_detector_area_resol_mean 5.6
_diffrn_measured_fraction_theta_full 1.000
_diffrn_measured_fraction_theta_max 1.000
_diffrn_measurement_device_type 'CCD area detector'
_diffrn_measurement_method 'omega scans'
_diffrn_radiation_monochromator graphite
_diffrn_radiation_source 'fine-focus sealed tube'
_diffrn_radiation_type MoK\a
_diffrn_radiation_wavelength 0.71073
_diffrn_reflns_av_R_equivalents 0.0828
_diffrn_reflns_av_sigmaI/netI 0.0670
_diffrn_reflns_limit_h_max 24
_diffrn_reflns_limit_h_min -24
_diffrn_reflns_limit_k_max 14
_diffrn_reflns_limit_k_min -14
_diffrn_reflns_limit_l_max 39
_diffrn_reflns_limit_l_min -39
_diffrn_reflns_number 70590
_diffrn_reflns_theta_full 27.48
_diffrn_reflns_theta_max 27.48
_diffrn_reflns_theta_min 1.87
_exptl_absorpt_coefficient_mu 1.204
_exptl_absorpt_correction_T_max 0.950000
_exptl_absorpt_correction_T_min 0.779671
_exptl_absorpt_correction_type multi-scan
_exptl_absorpt_process_details 'SADABS V2.10 (Bruker AXS 2003)'
_exptl_crystal_colour yellow
_exptl_crystal_density_diffrn 1.489
_exptl_crystal_density_method 'not measured'
_exptl_crystal_description needle
_exptl_crystal_F_000 2880
_exptl_crystal_size_max 0.30
_exptl_crystal_size_mid 0.04
_exptl_crystal_size_min 0.04
_platon_squeeze_details
;
Void count and molecular volume equate well with three molecules
of dichloromethane (electron count 42, molecular volume \~ 112 cubic
Angstroms) - i.e. 6 in total in the cell.
;
_refine_diff_density_max 1.362
_refine_diff_density_min -0.871
_refine_diff_density_rms 0.144
_refine_ls_extinction_method none
_refine_ls_goodness_of_fit_ref 1.119
_refine_ls_hydrogen_treatment constr
_refine_ls_matrix_type full
_refine_ls_number_parameters 657
_refine_ls_number_reflns 14455
_refine_ls_number_restraints 0
_refine_ls_restrained_S_all 1.119
_refine_ls_R_factor_all 0.0943
_refine_ls_R_factor_gt 0.0676
_refine_ls_shift/su_max 0.001
_refine_ls_shift/su_mean 0.000
_refine_ls_structure_factor_coef Fsqd
_refine_ls_weighting_details 'calc w=1/[\s^2^(Fo^2^)+(0.0544P)^2^+13.1924P] where P=(Fo^2^+2Fc^2^)/3'
_refine_ls_weighting_scheme calc
_refine_ls_wR_factor_gt 0.1304
_refine_ls_wR_factor_ref 0.1407
_reflns_number_gt 11160
_reflns_number_total 14455
_reflns_threshold_expression >2sigma(I)
_cod_data_source_file c1dt10930h.txt
_cod_data_source_block 2squeeze
_cod_original_sg_symbol_H-M P21/c
_cod_database_code 7017026

loop_
_symmetry_equiv_pos_as_xyz
'x, y, z'
'-x, y+1/2, -z+1/2'
'-x, -y, -z'
'x, -y-1/2, z-1/2'

loop_
_atom_site_label
_atom_site_type_symbol
_atom_site_fract_x
_atom_site_fract_y
_atom_site_fract_z
_atom_site_U_iso_or_equiv
_atom_site_adp_type
_atom_site_occupancy
_atom_site_symmetry_multiplicity
_atom_site_calc_flag
_atom_site_refinement_flags
Rh1 Rh 0.76818(3) 0.27302(4) 0.146178(15) 0.02433(11) Uani 1 1 d .
Rh2 Rh 0.86102(3) -0.03375(4) 0.139465(17) 0.02681(12) Uani 1 1 d .
S1 S 0.71162(8) 0.10950(12) 0.17649(5) 0.0271(3) Uani 1 1 d .
S2 S 0.94132(9) 0.13068(13) 0.15425(6) 0.0378(4) Uani 1 1 d .
N1 N 0.8331(2) -0.0219(4) 0.20240(17) 0.0246(11) Uani 1 1 d .
N2 N 0.8725(3) -0.0713(4) 0.24036(18) 0.0318(12) Uani 1 1 d .
N3 N 0.7797(3) 0.0284(4) 0.25778(17) 0.0282(11) Uani 1 1 d .
N4 N 0.8550(3) 0.2683(4) 0.19776(16) 0.0240(10) Uani 1 1 d .
N5 N 0.8567(3) 0.3245(4) 0.23817(16) 0.0267(11) Uani 1 1 d .
N6 N 0.9575(3) 0.2257(4) 0.23839(19) 0.0333(13) Uani 1 1 d .
C1 C 0.7776(3) 0.0372(5) 0.2127(2) 0.0240(12) Uani 1 1 d .
C2 C 0.8383(4) -0.0403(5) 0.2726(2) 0.0332(15) Uani 1 1 d .
C3 C 0.8604(5) -0.0793(7) 0.3196(2) 0.054(2) Uani 1 1 d .
H3A H 0.8211 -0.1251 0.3292 0.082 Uiso 1 1 calc R
H3B H 0.8713 -0.0078 0.3383 0.082 Uiso 1 1 calc R
H3C H 0.9032 -0.1308 0.3218 0.082 Uiso 1 1 calc R
C4 C 0.7297(4) 0.0811(6) 0.2841(2) 0.0367(16) Uani 1 1 d .
H4A H 0.7153 0.0176 0.3038 0.044 Uiso 1 1 calc R
H4B H 0.6859 0.1073 0.2641 0.044 Uiso 1 1 calc R
C5 C 0.7594(4) 0.1873(6) 0.3119(2) 0.0412(17) Uani 1 1 d .
H5A H 0.8006 0.1609 0.3334 0.062 Uiso 1 1 calc R
H5B H 0.7221 0.2200 0.3274 0.062 Uiso 1 1 calc R
H5C H 0.7748 0.2501 0.2929 0.062 Uiso 1 1 calc R
C6 C 0.9162(3) 0.2093(5) 0.1982(2) 0.0273(13) Uani 1 1 d .
C7 C 0.9186(3) 0.2973(5) 0.2617(2) 0.0335(15) Uani 1 1 d .
C8 C 0.9440(5) 0.3409(6) 0.3077(3) 0.055(2) Uani 1 1 d .
H8A H 0.9940 0.3681 0.3104 0.082 Uiso 1 1 calc R
H8B H 0.9408 0.2746 0.3286 0.082 Uiso 1 1 calc R
H8C H 0.9137 0.4085 0.3144 0.082 Uiso 1 1 calc R
C9 C 1.0296(4) 0.1749(6) 0.2539(3) 0.052(2) Uani 1 1 d .
H9A H 1.0612 0.2402 0.2680 0.063 Uiso 1 1 calc R
H9B H 1.0500 0.1455 0.2281 0.063 Uiso 1 1 calc R
C10 C 1.0293(4) 0.0731(6) 0.2860(3) 0.053(2) Uani 1 1 d .
H10A H 1.0098 0.1018 0.3118 0.080 Uiso 1 1 calc R
H10B H 1.0786 0.0441 0.2952 0.080 Uiso 1 1 calc R
H10C H 0.9994 0.0069 0.2719 0.080 Uiso 1 1 calc R
C11 C 0.7808(4) 0.4595(5) 0.1346(2) 0.0349(15) Uani 1 1 d .
H11 H 0.8039 0.5053 0.1613 0.042 Uiso 1 1 calc R
C12 C 0.8291(4) 0.3951(5) 0.1139(2) 0.0387(17) Uani 1 1 d .
H12 H 0.8803 0.4033 0.1286 0.046 Uiso 1 1 calc R
C13 C 0.8206(6) 0.3680(7) 0.0650(3) 0.067(3) Uani 1 1 d .
H13A H 0.8286 0.4434 0.0490 0.080 Uiso 1 1 calc R
H13B H 0.8578 0.3088 0.0597 0.080 Uiso 1 1 calc R
C14 C 0.7478(5) 0.3181(7) 0.0468(2) 0.063(3) Uani 1 1 d .
H14A H 0.7524 0.2633 0.0219 0.076 Uiso 1 1 calc R
H14B H 0.7160 0.3859 0.0350 0.076 Uiso 1 1 calc R
C15 C 0.7123(4) 0.2484(6) 0.0808(2) 0.047(2) Uani 1 1 d .
H15 H 0.7003 0.1622 0.0727 0.057 Uiso 1 1 calc R
C16 C 0.6665(4) 0.3027(6) 0.1063(2) 0.0438(19) Uani 1 1 d .
H16 H 0.6274 0.2483 0.1134 0.053 Uiso 1 1 calc R
C17 C 0.6470(4) 0.4370(6) 0.1045(3) 0.054(2) Uani 1 1 d .
H17A H 0.6182 0.4551 0.1280 0.065 Uiso 1 1 calc R
H17B H 0.6168 0.4548 0.0758 0.065 Uiso 1 1 calc R
C18 C 0.7132(4) 0.5194(6) 0.1103(3) 0.052(2) Uani 1 1 d .
H18A H 0.7221 0.5456 0.0809 0.062 Uiso 1 1 calc R
H18B H 0.7029 0.5927 0.1268 0.062 Uiso 1 1 calc R
C19 C 0.9165(4) -0.0727(6) 0.0862(2) 0.0381(16) Uani 1 1 d .
H19 H 0.9603 -0.0219 0.0856 0.046 Uiso 1 1 calc R
C20 C 0.8518(4) -0.0152(6) 0.0699(2) 0.0403(16) Uani 1 1 d .
H20 H 0.8575 0.0699 0.0598 0.048 Uiso 1 1 calc R
C21 C 0.7880(4) -0.0808(6) 0.0446(2) 0.0456(18) Uani 1 1 d .
H21A H 0.8050 -0.1517 0.0295 0.055 Uiso 1 1 calc R
H21B H 0.7625 -0.0261 0.0218 0.055 Uiso 1 1 calc R
C22 C 0.7354(4) -0.1236(6) 0.0747(2) 0.0428(17) Uani 1 1 d .
H22A H 0.6985 -0.0603 0.0756 0.051 Uiso 1 1 calc R
H22B H 0.7106 -0.1977 0.0619 0.051 Uiso 1 1 calc R
C23 C 0.7718(4) -0.1504(5) 0.1210(2) 0.0333(14) Uani 1 1 d .
H23 H 0.7382 -0.1542 0.1430 0.040 Uiso 1 1 calc R
C24 C 0.8332(4) -0.2192(5) 0.1322(2) 0.0325(14) Uani 1 1 d .
H24 H 0.8357 -0.2641 0.1607 0.039 Uiso 1 1 calc R
C25 C 0.8697(4) -0.2844(5) 0.0975(2) 0.0382(16) Uani 1 1 d .
H25A H 0.8905 -0.3618 0.1100 0.046 Uiso 1 1 calc R
H25B H 0.8332 -0.3037 0.0715 0.046 Uiso 1 1 calc R
C26 C 0.9290(4) -0.2082(5) 0.0828(2) 0.0411(17) Uani 1 1 d .
H26A H 0.9755 -0.2293 0.1012 0.049 Uiso 1 1 calc R
H26B H 0.9325 -0.2285 0.0518 0.049 Uiso 1 1 calc R
Rh3 Rh 0.33258(3) 0.30412(4) 0.111961(15) 0.02541(12) Uani 1 1 d .
Rh4 Rh 0.43459(3) -0.00389(4) 0.120529(14) 0.02457(11) Uani 1 1 d .
S3 S 0.25843(9) 0.13994(14) 0.12367(6) 0.0378(4) Uani 1 1 d .
S4 S 0.50213(8) 0.15833(12) 0.15494(5) 0.0249(3) Uani 1 1 d .
N7 N 0.3660(3) -0.0024(4) 0.16675(17) 0.0283(11) Uani 1 1 d .
N8 N 0.3842(3) -0.0641(4) 0.20641(17) 0.0283(11) Uani 1 1 d .
N9 N 0.2815(3) 0.0320(4) 0.20576(19) 0.0323(12) Uani 1 1 d .
N10 N 0.3894(2) 0.2890(4) 0.17568(15) 0.0206(10) Uani 1 1 d .
N11 N 0.3659(2) 0.3382(4) 0.21249(15) 0.0219(10) Uani 1 1 d .
N12 N 0.4669(2) 0.2395(4) 0.23354(14) 0.0172(9) Uani 1 1 d .
C27 C 0.3046(3) 0.0547(5) 0.1669(2) 0.0300(14) Uani 1 1 d .
C28 C 0.3328(3) -0.0415(5) 0.2291(2) 0.0303(14) Uani 1 1 d .
C29 C 0.3295(4) -0.0888(6) 0.2741(2) 0.0437(18) Uani 1 1 d .
H29A H 0.3638 -0.1555 0.2808 0.066 Uiso 1 1 calc R
H29B H 0.2808 -0.1183 0.2754 0.066 Uiso 1 1 calc R
H29C H 0.3416 -0.0238 0.2958 0.066 Uiso 1 1 calc R
C30 C 0.2171(3) 0.0784(6) 0.2208(3) 0.0427(18) Uani 1 1 d .
H30A H 0.1930 0.0115 0.2341 0.051 Uiso 1 1 calc R
H30B H 0.1834 0.1094 0.1951 0.051 Uiso 1 1 calc R
C31 C 0.2348(4) 0.1795(6) 0.2545(3) 0.050(2) Uani 1 1 d .
H31A H 0.2675 0.1486 0.2802 0.076 Uiso 1 1 calc R
H31B H 0.1905 0.2085 0.2638 0.076 Uiso 1 1 calc R
H31C H 0.2580 0.2464 0.2412 0.076 Uiso 1 1 calc R
C32 C 0.4500(3) 0.2302(4) 0.18878(17) 0.0181(11) Uani 1 1 d .
C33 C 0.4131(3) 0.3065(5) 0.24684(18) 0.0211(11) Uani 1 1 d .
C34 C 0.4110(3) 0.3440(5) 0.29286(18) 0.0291(13) Uani 1 1 d .
H34A H 0.3735 0.4054 0.2932 0.044 Uiso 1 1 calc R
H34B H 0.4577 0.3778 0.3058 0.044 Uiso 1 1 calc R
H34C H 0.4003 0.2734 0.3101 0.044 Uiso 1 1 calc R
C35 C 0.5276(3) 0.1818(5) 0.26188(19) 0.0274(13) Uani 1 1 d .
H35A H 0.5502 0.2412 0.2841 0.033 Uiso 1 1 calc R
H35B H 0.5641 0.1577 0.2437 0.033 Uiso 1 1 calc R
C36 C 0.5049(4) 0.0712(5) 0.28542(19) 0.0311(14) Uani 1 1 d .
H36A H 0.4685 0.0945 0.3033 0.047 Uiso 1 1 calc R
H36B H 0.5468 0.0371 0.3046 0.047 Uiso 1 1 calc R
H36C H 0.4847 0.0105 0.2636 0.047 Uiso 1 1 calc R
C37 C 0.4140(3) 0.4210(5) 0.09720(19) 0.0281(13) Uani 1 1 d .
H37 H 0.4582 0.4221 0.1201 0.034 Uiso 1 1 calc R
C38 C 0.3572(3) 0.4910(5) 0.10793(19) 0.0270(13) Uani 1 1 d .
H38 H 0.3681 0.5327 0.1372 0.032 Uiso 1 1 calc R
C39 C 0.3038(4) 0.5583(6) 0.0738(2) 0.0368(16) Uani 1 1 d .
H39A H 0.2903 0.6358 0.0865 0.044 Uiso 1 1 calc R
H39B H 0.3268 0.5772 0.0478 0.044 Uiso 1 1 calc R
C40 C 0.2368(4) 0.4836(6) 0.0593(2) 0.0444(18) Uani 1 1 d .
H40A H 0.2021 0.4996 0.0796 0.053 Uiso 1 1 calc R
H40B H 0.2143 0.5100 0.0294 0.053 Uiso 1 1 calc R
C41 C 0.2510(4) 0.3489(6) 0.0584(2) 0.0437(19) Uani 1 1 d .
H41 H 0.2069 0.2974 0.0561 0.052 Uiso 1 1 calc R
C42 C 0.3071(4) 0.2958(6) 0.0422(2) 0.0439(19) Uani 1 1 d .
H42 H 0.2961 0.2119 0.0308 0.053 Uiso 1 1 calc R
C43 C 0.3602(5) 0.3622(6) 0.0186(2) 0.052(2) Uani 1 1 d .
H43A H 0.3369 0.4357 0.0043 0.062 Uiso 1 1 calc R
H43B H 0.3736 0.3094 -0.0048 0.062 Uiso 1 1 calc R
C44 C 0.4287(4) 0.3992(6) 0.0503(2) 0.0422(18) Uani 1 1 d .
H44A H 0.4652 0.3345 0.0508 0.051 Uiso 1 1 calc R
H44B H 0.4485 0.4741 0.0392 0.051 Uiso 1 1 calc R
C45 C 0.5201(4) -0.0417(6) 0.0852(2) 0.0359(15) Uani 1 1 d .
H45 H 0.5663 0.0001 0.0970 0.043 Uiso 1 1 calc R
C46 C 0.4695(5) 0.0319(6) 0.0597(2) 0.048(2) Uani 1 1 d .
H46 H 0.4867 0.1170 0.0574 0.058 Uiso 1 1 calc R
C47 C 0.4154(6) -0.0036(9) 0.0216(3) 0.069(3) Uani 1 1 d .
H47A H 0.4404 -0.0252 -0.0033 0.083 Uiso 1 1 calc R
H47B H 0.3841 0.0668 0.0124 0.083 Uiso 1 1 calc R
C48 C 0.3701(6) -0.1070(7) 0.0308(3) 0.083(4) Uani 1 1 d .
H48A H 0.3903 -0.1825 0.0204 0.100 Uiso 1 1 calc R
H48B H 0.3212 -0.0963 0.0137 0.100 Uiso 1 1 calc R
C49 C 0.3641(4) -0.1213(6) 0.0795(2) 0.0458(19) Uani 1 1 d .
H49 H 0.3137 -0.1219 0.0859 0.055 Uiso 1 1 calc R
C50 C 0.4118(4) -0.1888(5) 0.1085(2) 0.0307(14) Uani 1 1 d .
H50 H 0.3900 -0.2304 0.1321 0.037 Uiso 1 1 calc R
C51 C 0.4753(4) -0.2545(6) 0.0951(2) 0.0433(18) Uani 1 1 d .
H51A H 0.5014 -0.2972 0.1212 0.052 Uiso 1 1 calc R
H51B H 0.4569 -0.3168 0.0729 0.052 Uiso 1 1 calc R
C52 C 0.5279(5) -0.1754(6) 0.0762(3) 0.0490(19) Uani 1 1 d .
H52A H 0.5215 -0.1881 0.0439 0.059 Uiso 1 1 calc R
H52B H 0.5773 -0.2010 0.0887 0.059 Uiso 1 1 calc R

loop_
_atom_site_aniso_label
_atom_site_aniso_U_11
_atom_site_aniso_U_22
_atom_site_aniso_U_33
_atom_site_aniso_U_23
_atom_site_aniso_U_13
_atom_site_aniso_U_12
Rh1 0.0293(3) 0.0151(2) 0.0278(2) 0.00022(18) 0.00203(19) -0.00593(18)
Rh2 0.0269(3) 0.0140(2) 0.0415(3) -0.00145(19) 0.0113(2) -0.00282(18)
S1 0.0206(7) 0.0164(6) 0.0433(9) 0.0024(6) 0.0029(6) -0.0025(5)
S2 0.0331(9) 0.0173(7) 0.0700(12) -0.0082(7) 0.0293(8) -0.0062(6)
N1 0.019(2) 0.012(2) 0.044(3) 0.002(2) 0.007(2) 0.0002(18)
N2 0.031(3) 0.014(2) 0.047(3) 0.003(2) -0.003(2) -0.002(2)
N3 0.031(3) 0.015(2) 0.039(3) -0.002(2) 0.010(2) -0.008(2)
N4 0.027(3) 0.014(2) 0.031(3) -0.0012(19) 0.005(2) -0.0040(19)
N5 0.031(3) 0.015(2) 0.034(3) -0.002(2) 0.005(2) -0.003(2)
N6 0.021(3) 0.015(2) 0.061(4) -0.004(2) -0.003(2) -0.003(2)
C1 0.020(3) 0.015(3) 0.037(3) 0.002(2) 0.003(2) -0.007(2)
C2 0.039(4) 0.018(3) 0.041(4) 0.000(3) 0.002(3) -0.011(3)
C3 0.082(6) 0.029(4) 0.045(4) 0.003(3) -0.010(4) -0.009(4)
C4 0.039(4) 0.029(3) 0.047(4) -0.008(3) 0.023(3) -0.014(3)
C5 0.058(5) 0.035(4) 0.034(4) -0.006(3) 0.018(3) -0.020(3)
C6 0.017(3) 0.015(3) 0.051(4) -0.004(3) 0.013(3) -0.006(2)
C7 0.032(4) 0.010(3) 0.054(4) -0.005(3) -0.004(3) -0.006(2)
C8 0.065(5) 0.029(4) 0.060(5) -0.006(3) -0.023(4) 0.005(4)
C9 0.022(3) 0.022(3) 0.107(7) 0.001(4) -0.008(4) -0.003(3)
C10 0.037(4) 0.027(4) 0.086(6) 0.002(4) -0.020(4) 0.007(3)
C11 0.042(4) 0.014(3) 0.046(4) 0.000(3) -0.003(3) -0.009(3)
C12 0.062(5) 0.021(3) 0.033(4) 0.001(3) 0.008(3) -0.020(3)
C13 0.127(9) 0.037(4) 0.041(5) 0.001(3) 0.029(5) -0.028(5)
C14 0.110(8) 0.045(5) 0.031(4) 0.006(3) 0.002(4) -0.027(5)
C15 0.072(6) 0.026(3) 0.038(4) 0.004(3) -0.008(4) -0.013(3)
C16 0.035(4) 0.035(4) 0.054(4) 0.013(3) -0.015(3) -0.016(3)
C17 0.056(5) 0.035(4) 0.061(5) 0.012(4) -0.020(4) -0.005(4)
C18 0.055(5) 0.025(4) 0.067(5) 0.012(3) -0.015(4) -0.002(3)
C19 0.044(4) 0.027(3) 0.048(4) -0.001(3) 0.021(3) -0.003(3)
C20 0.050(4) 0.027(3) 0.047(4) 0.001(3) 0.014(3) -0.005(3)
C21 0.057(5) 0.032(4) 0.047(4) 0.001(3) 0.004(4) 0.004(3)
C22 0.042(4) 0.026(3) 0.059(5) -0.007(3) 0.005(4) -0.002(3)
C23 0.036(4) 0.025(3) 0.041(4) -0.002(3) 0.012(3) -0.010(3)
C24 0.044(4) 0.019(3) 0.037(4) 0.003(3) 0.011(3) -0.003(3)
C25 0.049(4) 0.016(3) 0.050(4) -0.003(3) 0.011(3) 0.003(3)
C26 0.049(4) 0.022(3) 0.053(4) -0.008(3) 0.010(3) 0.001(3)
Rh3 0.0327(3) 0.0157(2) 0.0240(2) 0.00360(17) -0.00698(19) -0.00395(18)
Rh4 0.0372(3) 0.0147(2) 0.0207(2) -0.00166(17) 0.00124(18) -0.00258(19)
S3 0.0310(9) 0.0214(7) 0.0540(11) 0.0081(7) -0.0142(8) -0.0063(6)
S4 0.0266(8) 0.0199(7) 0.0295(8) -0.0058(6) 0.0089(6) -0.0030(6)
N7 0.029(3) 0.016(2) 0.037(3) 0.004(2) -0.001(2) -0.002(2)
N8 0.027(3) 0.016(2) 0.043(3) 0.009(2) 0.010(2) 0.000(2)
N9 0.025(3) 0.018(2) 0.057(4) 0.014(2) 0.014(2) 0.001(2)
N10 0.020(2) 0.015(2) 0.028(2) 0.0023(18) 0.0069(19) -0.0020(18)
N11 0.023(3) 0.013(2) 0.030(3) 0.0008(19) 0.006(2) 0.0021(18)
N12 0.016(2) 0.011(2) 0.023(2) -0.0004(17) -0.0017(18) 0.0008(17)
C27 0.032(3) 0.007(2) 0.047(4) 0.006(2) -0.005(3) -0.008(2)
C28 0.022(3) 0.015(3) 0.057(4) 0.012(3) 0.015(3) 0.004(2)
C29 0.042(4) 0.039(4) 0.059(5) 0.024(3) 0.031(4) 0.015(3)
C30 0.026(3) 0.026(3) 0.083(5) 0.021(3) 0.026(4) 0.002(3)
C31 0.042(4) 0.029(4) 0.089(6) 0.017(4) 0.037(4) 0.016(3)
C32 0.020(3) 0.011(2) 0.023(3) -0.001(2) 0.001(2) -0.003(2)
C33 0.024(3) 0.015(2) 0.024(3) 0.001(2) 0.003(2) 0.002(2)
C34 0.040(4) 0.025(3) 0.023(3) -0.001(2) 0.010(3) 0.007(3)
C35 0.026(3) 0.021(3) 0.031(3) -0.006(2) -0.008(2) 0.003(2)
C36 0.040(4) 0.027(3) 0.025(3) 0.002(2) -0.001(3) 0.010(3)
C37 0.042(4) 0.017(3) 0.025(3) -0.001(2) 0.003(3) -0.009(3)
C38 0.041(4) 0.016(3) 0.023(3) 0.002(2) 0.002(3) -0.003(2)
C39 0.045(4) 0.028(3) 0.035(4) 0.005(3) -0.001(3) -0.002(3)
C40 0.050(4) 0.035(4) 0.042(4) 0.016(3) -0.010(3) 0.003(3)
C41 0.056(5) 0.030(3) 0.037(4) 0.009(3) -0.020(3) -0.011(3)
C42 0.066(5) 0.029(3) 0.030(4) 0.006(3) -0.014(3) -0.010(3)
C43 0.098(7) 0.035(4) 0.020(3) -0.001(3) 0.001(4) 0.009(4)
C44 0.075(5) 0.026(3) 0.027(3) 0.001(3) 0.014(3) 0.001(3)
C45 0.055(4) 0.026(3) 0.031(3) -0.002(3) 0.018(3) -0.008(3)
C46 0.095(6) 0.028(3) 0.022(3) -0.002(3) 0.015(4) 0.006(4)
C47 0.100(8) 0.077(7) 0.031(4) -0.008(4) 0.010(4) 0.023(6)
C48 0.154(10) 0.034(4) 0.043(5) 0.000(4) -0.043(6) 0.012(5)
C49 0.052(5) 0.023(3) 0.057(5) -0.011(3) -0.008(4) -0.009(3)
C50 0.044(4) 0.015(3) 0.030(3) -0.002(2) -0.004(3) -0.008(3)
C51 0.065(5) 0.020(3) 0.044(4) -0.008(3) 0.009(4) -0.001(3)
C52 0.069(6) 0.031(4) 0.051(5) 0.002(3) 0.021(4) 0.003(4)

loop_
_atom_type_symbol
_atom_type_description
_atom_type_scat_dispersion_real
_atom_type_scat_dispersion_imag
_atom_type_scat_source
C C 0.0033 0.0016 'International Tables Vol C Tables 4.2.6.8 and 6.1.1.4'
H H 0.0000 0.0000 'International Tables Vol C Tables 4.2.6.8 and 6.1.1.4'
N N 0.0061 0.0033 'International Tables Vol C Tables 4.2.6.8 and 6.1.1.4'
S S 0.1246 0.1234 'International Tables Vol C Tables 4.2.6.8 and 6.1.1.4'
Rh Rh -1.1178 0.9187 'International Tables Vol C Tables 4.2.6.8 and 6.1.1.4'

loop_
_geom_angle_atom_site_label_1
_geom_angle_atom_site_label_2
_geom_angle_atom_site_label_3
_geom_angle
N4 Rh1 C11 93.2(2)
N4 Rh1 C12 87.3(2)
C11 Rh1 C12 38.3(3)
N4 Rh1 C16 164.7(3)
C11 Rh1 C16 82.5(3)
C12 Rh1 C16 98.0(3)
N4 Rh1 C15 157.1(3)
C11 Rh1 C15 91.0(3)
C12 Rh1 C15 82.1(3)
C16 Rh1 C15 38.2(3)
N4 Rh1 S1 91.73(13)
C11 Rh1 S1 151.9(2)
C12 Rh1 S1 169.7(2)
C16 Rh1 S1 85.53(19)
C15 Rh1 S1 95.1(2)
N4 Rh1 Rh2 73.13(12)
C11 Rh1 Rh2 142.0(2)
C12 Rh1 Rh2 104.5(2)
C16 Rh1 Rh2 118.8(2)
C15 Rh1 Rh2 89.8(2)
S1 Rh1 Rh2 65.50(4)
N1 Rh2 C24 93.6(2)
N1 Rh2 C19 162.8(2)
C24 Rh2 C19 82.4(2)
N1 Rh2 C23 88.7(2)
C24 Rh2 C23 38.0(2)
C19 Rh2 C23 98.0(3)
N1 Rh2 C20 158.9(2)
C24 Rh2 C20 90.5(2)
C19 Rh2 C20 38.3(3)
C23 Rh2 C20 81.8(3)
N1 Rh2 S2 91.36(13)
C24 Rh2 S2 154.79(19)
C19 Rh2 S2 85.60(19)
C23 Rh2 S2 167.02(18)
C20 Rh2 S2 93.73(19)
N1 Rh2 Rh1 73.10(12)
C24 Rh2 Rh1 138.82(18)
C19 Rh2 Rh1 120.44(18)
C23 Rh2 Rh1 101.63(18)
C20 Rh2 Rh1 90.29(19)
S2 Rh2 Rh1 66.08(4)
C1 S1 Rh1 106.45(19)
C6 S2 Rh2 106.71(19)
C1 N1 N2 109.4(5)
C1 N1 Rh2 125.7(4)
N2 N1 Rh2 124.9(4)
C2 N2 N1 105.6(5)
C2 N3 C1 105.5(5)
C2 N3 C4 126.9(6)
C1 N3 C4 127.6(5)
C6 N4 N5 108.6(5)
C6 N4 Rh1 126.5(4)
N5 N4 Rh1 124.9(4)
C7 N5 N4 106.5(5)
C7 N6 C6 106.1(5)
C7 N6 C9 126.8(6)
C6 N6 C9 127.2(6)
N1 C1 N3 108.1(5)
N1 C1 S1 126.4(5)
N3 C1 S1 125.5(4)
N2 C2 N3 111.4(6)
N2 C2 C3 123.9(6)
N3 C2 C3 124.7(7)
C2 C3 H3A 109.5
C2 C3 H3B 109.5
H3A C3 H3B 109.5
C2 C3 H3C 109.5
H3A C3 H3C 109.5
H3B C3 H3C 109.5
N3 C4 C5 114.3(5)
N3 C4 H4A 108.7
C5 C4 H4A 108.7
N3 C4 H4B 108.7
C5 C4 H4B 108.7
H4A C4 H4B 107.6
C4 C5 H5A 109.5
C4 C5 H5B 109.5
H5A C5 H5B 109.5
C4 C5 H5C 109.5
H5A C5 H5C 109.5
H5B C5 H5C 109.5
N4 C6 N6 108.3(5)
N4 C6 S2 125.9(5)
N6 C6 S2 125.8(5)
N5 C7 N6 110.6(6)
N5 C7 C8 124.8(6)
N6 C7 C8 124.5(6)
C7 C8 H8A 109.5
C7 C8 H8B 109.5
H8A C8 H8B 109.5
C7 C8 H8C 109.5
H8A C8 H8C 109.5
H8B C8 H8C 109.5
N6 C9 C10 113.4(6)
N6 C9 H9A 108.9
C10 C9 H9A 108.9
N6 C9 H9B 108.9
C10 C9 H9B 108.9
H9A C9 H9B 107.7
C9 C10 H10A 109.5
C9 C10 H10B 109.5
H10A C10 H10B 109.5
C9 C10 H10C 109.5
H10A C10 H10C 109.5
H10B C10 H10C 109.5
C12 C11 C18 123.9(7)
C12 C11 Rh1 71.2(3)
C18 C11 Rh1 113.5(4)
C12 C11 H11 113.7
C18 C11 H11 113.7
Rh1 C11 H11 113.7
C11 C12 C13 125.7(7)
C11 C12 Rh1 70.5(4)
C13 C12 Rh1 111.1(4)
C11 C12 H12 113.8
C13 C12 H12 113.8
Rh1 C12 H12 113.8
C14 C13 C12 112.7(7)
C14 C13 H13A 109.1
C12 C13 H13A 109.1
C14 C13 H13B 109.1
C12 C13 H13B 109.1
H13A C13 H13B 107.8
C13 C14 C15 113.8(6)
C13 C14 H14A 108.8
C15 C14 H14A 108.8
C13 C14 H14B 108.8
C15 C14 H14B 108.8
H14A C14 H14B 107.7
C16 C15 C14 123.1(7)
C16 C15 Rh1 70.8(4)
C14 C15 Rh1 112.0(5)
C16 C15 H15 114.4
C14 C15 H15 114.4
Rh1 C15 H15 114.4
C15 C16 C17 124.4(7)
C15 C16 Rh1 71.0(4)
C17 C16 Rh1 111.1(4)
C15 C16 H16 114.2
C17 C16 H16 114.2
Rh1 C16 H16 114.2
C16 C17 C18 112.7(6)
C16 C17 H17A 109.0
C18 C17 H17A 109.0
C16 C17 H17B 109.0
C18 C17 H17B 109.0
H17A C17 H17B 107.8
C11 C18 C17 113.7(5)
C11 C18 H18A 108.8
C17 C18 H18A 108.8
C11 C18 H18B 108.8
C17 C18 H18B 108.8
H18A C18 H18B 107.7
C20 C19 C26 124.0(6)
C20 C19 Rh2 70.9(4)
C26 C19 Rh2 110.7(5)
C20 C19 H19 114.4
C26 C19 H19 114.4
Rh2 C19 H19 114.4
C19 C20 C21 123.1(6)
C19 C20 Rh2 70.7(4)
C21 C20 Rh2 113.6(5)
C19 C20 H20 114.0
C21 C20 H20 114.0
Rh2 C20 H20 114.0
C20 C21 C22 112.2(6)
C20 C21 H21A 109.2
C22 C21 H21A 109.2
C20 C21 H21B 109.2
C22 C21 H21B 109.2
H21A C21 H21B 107.9
C23 C22 C21 112.9(6)
C23 C22 H22A 109.0
C21 C22 H22A 109.0
C23 C22 H22B 109.0
C21 C22 H22B 109.0
H22A C22 H22B 107.8
C24 C23 C22 125.4(6)
C24 C23 Rh2 70.8(4)
C22 C23 Rh2 110.7(4)
C24 C23 H23 113.9
C22 C23 H23 113.9
Rh2 C23 H23 113.9
C23 C24 C25 122.5(6)
C23 C24 Rh2 71.2(3)
C25 C24 Rh2 113.3(4)
C23 C24 H24 114.2
C25 C24 H24 114.2
Rh2 C24 H24 114.2
C26 C25 C24 112.2(5)
C26 C25 H25A 109.2
C24 C25 H25A 109.2
C26 C25 H25B 109.2
C24 C25 H25B 109.2
H25A C25 H25B 107.9
C19 C26 C25 113.2(6)
C19 C26 H26A 108.9
C25 C26 H26A 108.9
C19 C26 H26B 108.9
C25 C26 H26B 108.9
H26A C26 H26B 107.8
N10 Rh3 C37 88.2(2)
N10 Rh3 C42 160.9(3)
C37 Rh3 C42 82.1(3)
N10 Rh3 C41 161.2(3)
C37 Rh3 C41 98.8(3)
C42 Rh3 C41 37.7(3)
N10 Rh3 C38 92.80(19)
C37 Rh3 C38 38.7(2)
C42 Rh3 C38 89.9(2)
C41 Rh3 C38 82.3(2)
N10 Rh3 S3 91.30(13)
C37 Rh3 S3 167.21(17)
C42 Rh3 S3 94.5(2)
C41 Rh3 S3 85.61(19)
C38 Rh3 S3 154.00(18)
N10 Rh3 Rh4 72.11(12)
C37 Rh3 Rh4 100.35(17)
C42 Rh3 Rh4 93.4(2)
C41 Rh3 Rh4 123.0(2)
C38 Rh3 Rh4 137.94(17)
S3 Rh3 Rh4 67.42(5)
N7 Rh4 C50 89.7(2)
N7 Rh4 C46 157.2(3)
C50 Rh4 C46 96.3(3)
N7 Rh4 C49 90.6(3)
C50 Rh4 C49 38.1(2)
C46 Rh4 C49 81.0(3)
N7 Rh4 C45 164.1(2)
C50 Rh4 C45 82.6(3)
C46 Rh4 C45 38.4(3)
C49 Rh4 C45 91.8(3)
N7 Rh4 S4 92.22(14)
C50 Rh4 S4 153.96(17)
C46 Rh4 S4 91.8(2)
C49 Rh4 S4 167.6(2)
C45 Rh4 S4 88.78(18)
N7 Rh4 Rh3 71.50(13)
C50 Rh4 Rh3 138.58(18)
C46 Rh4 Rh3 89.88(19)
C49 Rh4 Rh3 103.8(2)
C45 Rh4 Rh3 122.98(17)
S4 Rh4 Rh3 65.83(4)
C27 S3 Rh3 107.3(2)
C32 S4 Rh4 107.48(18)
C27 N7 N8 108.9(5)
C27 N7 Rh4 130.8(4)
N8 N7 Rh4 120.3(4)
C28 N8 N7 106.0(5)
C27 N9 C28 105.6(5)
C27 N9 C30 127.8(5)
C28 N9 C30 126.5(6)
C32 N10 N11 108.5(4)
C32 N10 Rh3 128.0(4)
N11 N10 Rh3 123.4(3)
C33 N11 N10 106.6(4)
C32 N12 C33 106.1(4)
C32 N12 C35 126.8(5)
C33 N12 C35 127.0(5)
N7 C27 N9 108.7(5)
N7 C27 S3 125.8(5)
N9 C27 S3 125.4(5)
N8 C28 N9 110.8(6)
N8 C28 C29 125.2(5)
N9 C28 C29 124.0(5)
C28 C29 H29A 109.5
C28 C29 H29B 109.5
H29A C29 H29B 109.5
C28 C29 H29C 109.5
H29A C29 H29C 109.5
H29B C29 H29C 109.5
N9 C30 C31 111.7(6)
N9 C30 H30A 109.3
C31 C30 H30A 109.3
N9 C30 H30B 109.3
C31 C30 H30B 109.3
H30A C30 H30B 107.9
C30 C31 H31A 109.5
C30 C31 H31B 109.5
H31A C31 H31B 109.5
C30 C31 H31C 109.5
H31A C31 H31C 109.5
H31B C31 H31C 109.5
N10 C32 N12 108.7(5)
N10 C32 S4 126.1(4)
N12 C32 S4 125.1(4)
N11 C33 N12 110.0(5)
N11 C33 C34 125.0(5)
N12 C33 C34 124.8(5)
C33 C34 H34A 109.5
C33 C34 H34B 109.5
H34A C34 H34B 109.5
C33 C34 H34C 109.5
H34A C34 H34C 109.5
H34B C34 H34C 109.5
N12 C35 C36 112.2(5)
N12 C35 H35A 109.2
C36 C35 H35A 109.2
N12 C35 H35B 109.2
C36 C35 H35B 109.2
H35A C35 H35B 107.9
C35 C36 H36A 109.5
C35 C36 H36B 109.5
H36A C36 H36B 109.5
C35 C36 H36C 109.5
H36A C36 H36C 109.5
H36B C36 H36C 109.5
C38 C37 C44 124.7(6)
C38 C37 Rh3 71.1(3)
C44 C37 Rh3 110.8(4)
C38 C37 H37 114.1
C44 C37 H37 114.1
Rh3 C37 H37 114.1
C37 C38 C39 123.4(5)
C37 C38 Rh3 70.2(3)
C39 C38 Rh3 112.8(4)
C37 C38 H38 114.2
C39 C38 H38 114.2
Rh3 C38 H38 114.2
C40 C39 C38 111.3(5)
C40 C39 H39A 109.4
C38 C39 H39A 109.4
C40 C39 H39B 109.4
C38 C39 H39B 109.4
H39A C39 H39B 108.0
C41 C40 C39 113.5(6)
C41 C40 H40A 108.9
C39 C40 H40A 108.9
C41 C40 H40B 108.9
C39 C40 H40B 108.9
H40A C40 H40B 107.7
C42 C41 C40 125.2(7)
C42 C41 Rh3 71.1(4)
C40 C41 Rh3 108.9(4)
C42 C41 H41 114.4
C40 C41 H41 114.4
Rh3 C41 H41 114.4
C41 C42 C43 125.1(6)
C41 C42 Rh3 71.2(4)
C43 C42 Rh3 113.8(5)
C41 C42 H42 113.3
C43 C42 H42 113.3
Rh3 C42 H42 113.3
C42 C43 C44 112.1(5)
C42 C43 H43A 109.2
C44 C43 H43A 109.2
C42 C43 H43B 109.2
C44 C43 H43B 109.2
H43A C43 H43B 107.9
C37 C44 C43 112.1(6)
C37 C44 H44A 109.2
C43 C44 H44A 109.2
C37 C44 H44B 109.2
C43 C44 H44B 109.2
H44A C44 H44B 107.9
C46 C45 C52 122.9(7)
C46 C45 Rh4 70.5(4)
C52 C45 Rh4 112.9(5)
C46 C45 H45 114.3
C52 C45 H45 114.3
Rh4 C45 H45 114.3
C45 C46 C47 127.9(7)
C45 C46 Rh4 71.1(4)
C47 C46 Rh4 112.2(6)
C45 C46 H46 112.7
C47 C46 H46 112.7
Rh4 C46 H46 112.7
C46 C47 C48 113.6(7)
C46 C47 H47A 108.9
C48 C47 H47A 108.9
C46 C47 H47B 108.9
C48 C47 H47B 108.9
H47A C47 H47B 107.7
C47 C48 C49 113.8(6)
C47 C48 H48A 108.8
C49 C48 H48A 108.8
C47 C48 H48B 108.8
C49 C48 H48B 108.8
H48A C48 H48B 107.7
C50 C49 C48 123.1(8)
C50 C49 Rh4 70.4(4)
C48 C49 Rh4 112.4(6)
C50 C49 H49 114.4
C48 C49 H49 114.4
Rh4 C49 H49 114.4
C49 C50 C51 123.0(6)
C49 C50 Rh4 71.5(3)
C51 C50 Rh4 111.4(4)
C49 C50 H50 114.5
C51 C50 H50 114.5
Rh4 C50 H50 114.5
C52 C51 C50 115.2(5)
C52 C51 H51A 108.5
C50 C51 H51A 108.5
C52 C51 H51B 108.5
C50 C51 H51B 108.5
H51A C51 H51B 107.5
C51 C52 C45 113.9(6)
C51 C52 H52A 108.8
C45 C52 H52A 108.8
C51 C52 H52B 108.8
C45 C52 H52B 108.8
H52A C52 H52B 107.7

loop_
_geom_bond_atom_site_label_1
_geom_bond_atom_site_label_2
_geom_bond_distance
Rh1 N4 2.086(5)
Rh1 C11 2.108(6)
Rh1 C12 2.117(6)
Rh1 C16 2.126(7)
Rh1 C15 2.129(7)
Rh1 S1 2.3619(15)
Rh1 Rh2 3.8318(9)
Rh2 N1 2.087(5)
Rh2 C24 2.116(6)
Rh2 C19 2.122(7)
Rh2 C23 2.121(6)
Rh2 C20 2.124(7)
Rh2 S2 2.3596(16)
S1 C1 1.724(6)
S2 C6 1.732(6)
N1 C1 1.314(7)
N1 N2 1.389(7)
N2 C2 1.312(8)
N3 C2 1.355(8)
N3 C1 1.382(8)
N3 C4 1.459(8)
N4 C6 1.323(7)
N4 N5 1.383(7)
N5 C7 1.305(8)
N6 C7 1.359(8)
N6 C6 1.362(8)
N6 C9 1.475(8)
C2 C3 1.498(9)
C3 H3A 0.9800
C3 H3B 0.9800
C3 H3C 0.9800
C4 C5 1.502(8)
C4 H4A 0.9900
C4 H4B 0.9900
C5 H5A 0.9800
C5 H5B 0.9800
C5 H5C 0.9800
C7 C8 1.496(10)
C8 H8A 0.9800
C8 H8B 0.9800
C8 H8C 0.9800
C9 C10 1.494(10)
C9 H9A 0.9900
C9 H9B 0.9900
C10 H10A 0.9800
C10 H10B 0.9800
C10 H10C 0.9800
C11 C12 1.387(10)
C11 C18 1.520(9)
C11 H11 1.0000
C12 C13 1.515(10)
C12 H12 1.0000
C13 C14 1.500(12)
C13 H13A 0.9900
C13 H13B 0.9900
C14 C15 1.534(10)
C14 H14A 0.9900
C14 H14B 0.9900
C15 C16 1.393(11)
C15 H15 1.0000
C16 C17 1.526(10)
C16 H16 1.0000
C17 C18 1.531(10)
C17 H17A 0.9900
C17 H17B 0.9900
C18 H18A 0.9900
C18 H18B 0.9900
C19 C20 1.394(10)
C19 C26 1.520(9)
C19 H19 1.0000
C20 C21 1.508(10)
C20 H20 1.0000
C21 C22 1.533(10)
C21 H21A 0.9900
C21 H21B 0.9900
C22 C23 1.505(9)
C22 H22A 0.9900
C22 H22B 0.9900
C23 C24 1.379(9)
C23 H23 1.0000
C24 C25 1.537(9)
C24 H24 1.0000
C25 C26 1.524(9)
C25 H25A 0.9900
C25 H25B 0.9900
C26 H26A 0.9900
C26 H26B 0.9900
Rh3 N10 2.080(5)
Rh3 C37 2.110(6)
Rh3 C42 2.119(7)
Rh3 C41 2.120(6)
Rh3 C38 2.122(5)
Rh3 S3 2.3511(17)
Rh3 Rh4 3.8932(9)
Rh4 N7 2.069(5)
Rh4 C50 2.106(5)
Rh4 C46 2.116(7)
Rh4 C49 2.119(6)
Rh4 C45 2.124(7)
Rh4 S4 2.3469(15)
S3 C27 1.741(6)
S4 C32 1.733(6)
N7 C27 1.318(8)
N7 N8 1.389(7)
N8 C28 1.304(8)
N9 C27 1.357(8)
N9 C28 1.372(7)
N9 C30 1.460(8)
N10 C32 1.319(7)
N10 N11 1.389(6)
N11 C33 1.313(7)
N12 C32 1.364(7)
N12 C33 1.370(7)
N12 C35 1.466(7)
C28 C29 1.488(9)
C29 H29A 0.9800
C29 H29B 0.9800
C29 H29C 0.9800
C30 C31 1.521(11)
C30 H30A 0.9900
C30 H30B 0.9900
C31 H31A 0.9800
C31 H31B 0.9800
C31 H31C 0.9800
C33 C34 1.479(7)
C34 H34A 0.9800
C34 H34B 0.9800
C34 H34C 0.9800
C35 C36 1.516(8)
C35 H35A 0.9900
C35 H35B 0.9900
C36 H36A 0.9800
C36 H36B 0.9800
C36 H36C 0.9800
C37 C38 1.403(9)
C37 C44 1.529(8)
C37 H37 1.0000
C38 C39 1.524(8)
C38 H38 1.0000
C39 C40 1.513(9)
C39 H39A 0.9900
C39 H39B 0.9900
C40 C41 1.512(9)
C40 H40A 0.9900
C40 H40B 0.9900
C41 C42 1.371(11)
C41 H41 1.0000
C42 C43 1.516(11)
C42 H42 1.0000
C43 C44 1.541(10)
C43 H43A 0.9900
C43 H43B 0.9900
C44 H44A 0.9900
C44 H44B 0.9900
C45 C46 1.394(10)
C45 C52 1.512(9)
C45 H45 1.0000
C46 C47 1.474(11)
C46 H46 1.0000
C47 C48 1.481(13)
C47 H47A 0.9900
C47 H47B 0.9900
C48 C49 1.527(12)
C48 H48A 0.9900
C48 H48B 0.9900
C49 C50 1.378(9)
C49 H49 1.0000
C50 C51 1.513(10)
C50 H50 1.0000
C51 C52 1.506(10)
C51 H51A 0.9900
C51 H51B 0.9900
C52 H52A 0.9900
C52 H52B 0.9900

loop_
_geom_torsion_atom_site_label_1
_geom_torsion_atom_site_label_2
_geom_torsion_atom_site_label_3
_geom_torsion_atom_site_label_4
_geom_torsion
N4 Rh1 Rh2 N1 56.78(19)
C11 Rh1 Rh2 N1 129.7(3)
C12 Rh1 Rh2 N1 139.4(2)
C16 Rh1 Rh2 N1 -112.8(3)
C15 Rh1 Rh2 N1 -138.8(3)
S1 Rh1 Rh2 N1 -43.17(14)
N4 Rh1 Rh2 C24 132.5(3)
C11 Rh1 Rh2 C24 -154.6(4)
C12 Rh1 Rh2 C24 -144.9(3)
C16 Rh1 Rh2 C24 -37.1(4)
C15 Rh1 Rh2 C24 -63.1(3)
S1 Rh1 Rh2 C24 32.5(3)
N4 Rh1 Rh2 C19 -111.6(3)
C11 Rh1 Rh2 C19 -38.6(4)
C12 Rh1 Rh2 C19 -29.0(3)
C16 Rh1 Rh2 C19 78.9(3)
C15 Rh1 Rh2 C19 52.9(3)
S1 Rh1 Rh2 C19 148.5(2)
N4 Rh1 Rh2 C23 141.9(2)
C11 Rh1 Rh2 C23 -145.2(3)
C12 Rh1 Rh2 C23 -135.6(3)
C16 Rh1 Rh2 C23 -27.7(3)
C15 Rh1 Rh2 C23 -53.7(3)
S1 Rh1 Rh2 C23 41.89(19)
N4 Rh1 Rh2 C20 -136.5(2)
C11 Rh1 Rh2 C20 -63.5(4)
C12 Rh1 Rh2 C20 -53.9(3)
C16 Rh1 Rh2 C20 54.0(3)
C15 Rh1 Rh2 C20 27.9(3)
S1 Rh1 Rh2 C20 123.6(2)
N4 Rh1 Rh2 S2 -42.53(15)
C11 Rh1 Rh2 S2 30.4(3)
C12 Rh1 Rh2 S2 40.0(2)
C16 Rh1 Rh2 S2 147.9(2)
C15 Rh1 Rh2 S2 121.9(2)
S1 Rh1 Rh2 S2 -142.49(7)
N4 Rh1 S1 C1 -19.2(3)
C11 Rh1 S1 C1 -119.3(4)
C12 Rh1 S1 C1 65.3(11)
C16 Rh1 S1 C1 175.9(3)
C15 Rh1 S1 C1 138.9(3)
Rh2 Rh1 S1 C1 51.4(2)
N1 Rh2 S2 C6 -19.9(3)
C24 Rh2 S2 C6 -121.4(5)
C19 Rh2 S2 C6 177.0(3)
C23 Rh2 S2 C6 70.4(9)
C20 Rh2 S2 C6 139.5(3)
Rh1 Rh2 S2 C6 50.9(2)
C24 Rh2 N1 C1 -109.9(5)
C19 Rh2 N1 C1 174.3(7)
C23 Rh2 N1 C1 -72.2(5)
C20 Rh2 N1 C1 -9.2(9)
S2 Rh2 N1 C1 94.8(4)
Rh1 Rh2 N1 C1 30.4(4)
C24 Rh2 N1 N2 73.2(4)
C19 Rh2 N1 N2 -2.6(9)
C23 Rh2 N1 N2 110.9(4)
C20 Rh2 N1 N2 173.9(6)
S2 Rh2 N1 N2 -82.1(4)
Rh1 Rh2 N1 N2 -146.5(4)
C1 N1 N2 C2 0.5(6)
Rh2 N1 N2 C2 177.9(4)
C11 Rh1 N4 C6 -114.0(5)
C12 Rh1 N4 C6 -76.1(5)
C16 Rh1 N4 C6 173.0(7)
C15 Rh1 N4 C6 -13.7(8)
S1 Rh1 N4 C6 93.6(5)
Rh2 Rh1 N4 C6 29.9(4)
C11 Rh1 N4 N5 68.1(4)
C12 Rh1 N4 N5 106.0(4)
C16 Rh1 N4 N5 -4.9(10)
C15 Rh1 N4 N5 168.4(5)
S1 Rh1 N4 N5 -84.3(4)
Rh2 Rh1 N4 N5 -148.0(4)
C6 N4 N5 C7 -0.2(6)
Rh1 N4 N5 C7 178.0(4)
N2 N1 C1 N3 0.3(6)
Rh2 N1 C1 N3 -177.0(3)
N2 N1 C1 S1 -177.8(4)
Rh2 N1 C1 S1 5.0(7)
C2 N3 C1 N1 -1.0(6)
C4 N3 C1 N1 179.2(5)
C2 N3 C1 S1 177.1(4)
C4 N3 C1 S1 -2.8(8)
Rh1 S1 C1 N1 -66.3(5)
Rh1 S1 C1 N3 116.0(4)
N1 N2 C2 N3 -1.2(6)
N1 N2 C2 C3 177.1(5)
C1 N3 C2 N2 1.4(6)
C4 N3 C2 N2 -178.8(5)
C1 N3 C2 C3 -176.9(6)
C4 N3 C2 C3 2.9(9)
C2 N3 C4 C5 73.3(8)
C1 N3 C4 C5 -106.9(7)
N5 N4 C6 N6 0.4(6)
Rh1 N4 C6 N6 -177.8(4)
N5 N4 C6 S2 -176.8(4)
Rh1 N4 C6 S2 5.0(7)
C7 N6 C6 N4 -0.4(6)
C9 N6 C6 N4 178.9(5)
C7 N6 C6 S2 176.8(4)
C9 N6 C6 S2 -3.9(9)
Rh2 S2 C6 N4 -65.3(5)
Rh2 S2 C6 N6 117.9(5)
N4 N5 C7 N6 0.0(6)
N4 N5 C7 C8 178.9(6)
C6 N6 C7 N5 0.2(7)
C9 N6 C7 N5 -179.0(6)
C6 N6 C7 C8 -178.7(6)
C9 N6 C7 C8 2.0(10)
C7 N6 C9 C10 73.6(8)
C6 N6 C9 C10 -105.5(8)
N4 Rh1 C11 C12 81.5(4)
C16 Rh1 C11 C12 -113.2(5)
C15 Rh1 C11 C12 -75.9(5)
S1 Rh1 C11 C12 -178.7(3)
Rh2 Rh1 C11 C12 15.2(6)
N4 Rh1 C11 C18 -158.8(6)
C12 Rh1 C11 C18 119.7(7)
C16 Rh1 C11 C18 6.4(6)
C15 Rh1 C11 C18 43.8(6)
S1 Rh1 C11 C18 -59.0(7)
Rh2 Rh1 C11 C18 134.8(5)
C18 C11 C12 C13 -3.8(10)
Rh1 C11 C12 C13 102.4(6)
C18 C11 C12 Rh1 -106.2(6)
N4 Rh1 C12 C11 -98.6(4)
C16 Rh1 C12 C11 66.9(4)
C15 Rh1 C12 C11 101.8(4)
S1 Rh1 C12 C11 176.5(9)
Rh2 Rh1 C12 C11 -170.4(4)
N4 Rh1 C12 C13 139.6(6)
C11 Rh1 C12 C13 -121.8(8)
C16 Rh1 C12 C13 -54.9(6)
C15 Rh1 C12 C13 -20.0(6)
S1 Rh1 C12 C13 54.8(14)
Rh2 Rh1 C12 C13 67.8(6)
C11 C12 C13 C14 -48.6(10)
Rh1 C12 C13 C14 31.9(9)
C12 C13 C14 C15 -28.3(11)
C13 C14 C15 C16 91.9(10)
C13 C14 C15 Rh1 11.1(10)
N4 Rh1 C15 C16 -177.1(5)
C11 Rh1 C15 C16 -76.4(4)
C12 Rh1 C15 C16 -113.8(4)
S1 Rh1 C15 C16 76.2(4)
Rh2 Rh1 C15 C16 141.5(4)
N4 Rh1 C15 C14 -58.3(9)
C11 Rh1 C15 C14 42.5(6)
C12 Rh1 C15 C14 5.1(6)
C16 Rh1 C15 C14 118.9(7)
S1 Rh1 C15 C14 -165.0(6)
Rh2 Rh1 C15 C14 -99.6(6)
C14 C15 C16 C17 -1.2(11)
Rh1 C15 C16 C17 103.1(6)
C14 C15 C16 Rh1 -104.2(7)
N4 Rh1 C16 C15 175.8(7)
C11 Rh1 C16 C15 101.4(4)
C12 Rh1 C16 C15 66.2(4)
S1 Rh1 C16 C15 -104.0(4)
Rh2 Rh1 C16 C15 -45.2(4)
N4 Rh1 C16 C17 55.3(11)
C11 Rh1 C16 C17 -19.1(6)
C12 Rh1 C16 C17 -54.2(6)
C15 Rh1 C16 C17 -120.5(7)
S1 Rh1 C16 C17 135.5(6)
Rh2 Rh1 C16 C17 -165.7(5)
C15 C16 C17 C18 -52.4(10)
Rh1 C16 C17 C18 28.5(9)
C12 C11 C18 C17 90.1(9)
Rh1 C11 C18 C17 7.6(9)
C16 C17 C18 C11 -23.7(10)
N1 Rh2 C19 C20 178.0(6)
C24 Rh2 C19 C20 100.5(4)
C23 Rh2 C19 C20 65.8(4)
S2 Rh2 C19 C20 -101.7(4)
Rh1 Rh2 C19 C20 -42.8(4)
N1 Rh2 C19 C26 57.9(10)
C24 Rh2 C19 C26 -19.6(5)
C23 Rh2 C19 C26 -54.3(5)
C20 Rh2 C19 C26 -120.1(7)
S2 Rh2 C19 C26 138.2(5)
Rh1 Rh2 C19 C26 -162.9(4)
C26 C19 C20 C21 -3.5(11)
Rh2 C19 C20 C21 -106.2(7)
C26 C19 C20 Rh2 102.6(7)
N1 Rh2 C20 C19 -178.3(5)
C24 Rh2 C20 C19 -77.0(4)
C23 Rh2 C20 C19 -114.2(4)
S2 Rh2 C20 C19 78.1(4)
Rh1 Rh2 C20 C19 144.1(4)
N1 Rh2 C20 C21 -59.7(8)
C24 Rh2 C20 C21 41.5(5)
C19 Rh2 C20 C21 118.6(7)
C23 Rh2 C20 C21 4.4(5)
S2 Rh2 C20 C21 -163.3(5)
Rh1 Rh2 C20 C21 -97.3(5)
C19 C20 C21 C22 93.7(8)
Rh2 C20 C21 C22 12.0(7)
C20 C21 C22 C23 -29.4(8)
C21 C22 C23 C24 -48.0(9)
C21 C22 C23 Rh2 32.7(7)
N1 Rh2 C23 C24 -97.5(4)
C19 Rh2 C23 C24 66.6(4)
C20 Rh2 C23 C24 101.4(4)
S2 Rh2 C23 C24 171.9(7)
Rh1 Rh2 C23 C24 -170.0(3)
N1 Rh2 C23 C22 140.9(5)
C24 Rh2 C23 C22 -121.6(6)
C19 Rh2 C23 C22 -55.0(5)
C20 Rh2 C23 C22 -20.2(5)
S2 Rh2 C23 C22 50.3(11)
Rh1 Rh2 C23 C22 68.4(5)
C22 C23 C24 C25 -3.9(10)
Rh2 C23 C24 C25 -106.1(6)
C22 C23 C24 Rh2 102.3(6)
N1 Rh2 C24 C23 83.3(4)
C19 Rh2 C24 C23 -113.5(4)
C20 Rh2 C24 C23 -75.9(4)
S2 Rh2 C24 C23 -175.7(3)
Rh1 Rh2 C24 C23 15.0(5)
N1 Rh2 C24 C25 -158.6(5)
C19 Rh2 C24 C25 4.5(5)
C23 Rh2 C24 C25 118.1(7)
C20 Rh2 C24 C25 42.1(5)
S2 Rh2 C24 C25 -57.7(7)
Rh1 Rh2 C24 C25 133.1(4)
C23 C24 C25 C26 93.3(8)
Rh2 C24 C25 C26 11.5(7)
C20 C19 C26 C25 -48.7(9)
Rh2 C19 C26 C25 31.7(7)
C24 C25 C26 C19 -28.3(9)
N10 Rh3 Rh4 N7 59.48(19)
C37 Rh3 Rh4 N7 144.2(2)
C42 Rh3 Rh4 N7 -133.2(3)
C41 Rh3 Rh4 N7 -108.1(3)
C38 Rh3 Rh4 N7 133.1(3)
S3 Rh3 Rh4 N7 -39.73(15)
N10 Rh3 Rh4 C50 126.7(3)
C37 Rh3 Rh4 C50 -148.6(3)
C42 Rh3 Rh4 C50 -65.9(3)
C41 Rh3 Rh4 C50 -40.9(4)
C38 Rh3 Rh4 C50 -159.6(3)
S3 Rh3 Rh4 C50 27.5(3)
N10 Rh3 Rh4 C46 -133.8(3)
C37 Rh3 Rh4 C46 -49.1(3)
C42 Rh3 Rh4 C46 33.5(3)
C41 Rh3 Rh4 C46 58.6(3)
C38 Rh3 Rh4 C46 -60.2(3)
S3 Rh3 Rh4 C46 127.0(2)
N10 Rh3 Rh4 C49 145.4(3)
C37 Rh3 Rh4 C49 -129.8(3)
C42 Rh3 Rh4 C49 -47.2(3)
C41 Rh3 Rh4 C49 -22.2(3)
C38 Rh3 Rh4 C49 -140.9(3)
S3 Rh3 Rh4 C49 46.2(2)
N10 Rh3 Rh4 C45 -113.2(3)
C37 Rh3 Rh4 C45 -28.4(3)
C42 Rh3 Rh4 C45 54.2(3)
C41 Rh3 Rh4 C45 79.3(3)
C38 Rh3 Rh4 C45 -39.5(3)
S3 Rh3 Rh4 C45 147.6(2)
N10 Rh3 Rh4 S4 -41.77(13)
C37 Rh3 Rh4 S4 42.97(16)
C42 Rh3 Rh4 S4 125.6(2)
C41 Rh3 Rh4 S4 150.6(3)
C38 Rh3 Rh4 S4 31.9(2)
S3 Rh3 Rh4 S4 -140.97(6)
N10 Rh3 S3 C27 -22.0(3)
C37 Rh3 S3 C27 65.8(8)
C42 Rh3 S3 C27 139.9(3)
C41 Rh3 S3 C27 176.6(3)
C38 Rh3 S3 C27 -121.0(4)
Rh4 Rh3 S3 C27 48.0(2)
N7 Rh4 S4 C32 -18.4(2)
C50 Rh4 S4 C32 -112.3(5)
C46 Rh4 S4 C32 139.2(3)
C49 Rh4 S4 C32 84.6(11)
C45 Rh4 S4 C32 177.5(3)
Rh3 Rh4 S4 C32 50.14(19)
C50 Rh4 N7 C27 -114.4(5)
C46 Rh4 N7 C27 -8.5(9)
C49 Rh4 N7 C27 -76.3(5)
C45 Rh4 N7 C27 -175.0(7)
S4 Rh4 N7 C27 91.6(5)
Rh3 Rh4 N7 C27 28.0(5)
C50 Rh4 N7 N8 69.3(4)
C46 Rh4 N7 N8 175.2(6)
C49 Rh4 N7 N8 107.4(4)
C45 Rh4 N7 N8 8.7(10)
S4 Rh4 N7 N8 -84.7(4)
Rh3 Rh4 N7 N8 -148.3(4)
C27 N7 N8 C28 -0.1(6)
Rh4 N7 N8 C28 177.0(4)
C37 Rh3 N10 C32 -72.3(5)
C42 Rh3 N10 C32 -12.8(9)
C41 Rh3 N10 C32 175.1(6)
C38 Rh3 N10 C32 -110.7(5)
S3 Rh3 N10 C32 94.9(4)
Rh4 Rh3 N10 C32 29.2(4)
C37 Rh3 N10 N11 110.4(4)
C42 Rh3 N10 N11 169.9(6)
C41 Rh3 N10 N11 -2.2(9)
C38 Rh3 N10 N11 72.0(4)
S3 Rh3 N10 N11 -82.4(4)
Rh4 Rh3 N10 N11 -148.1(4)
C32 N10 N11 C33 -0.5(6)
Rh3 N10 N11 C33 177.3(3)
N8 N7 C27 N9 -0.2(6)
Rh4 N7 C27 N9 -176.8(4)
N8 N7 C27 S3 -177.7(4)
Rh4 N7 C27 S3 5.7(8)
C28 N9 C27 N7 0.4(6)
C30 N9 C27 N7 178.5(6)
C28 N9 C27 S3 177.8(4)
C30 N9 C27 S3 -4.0(9)
Rh3 S3 C27 N7 -63.1(5)
Rh3 S3 C27 N9 119.8(5)
N7 N8 C28 N9 0.3(7)
N7 N8 C28 C29 -179.9(6)
C27 N9 C28 N8 -0.4(7)
C30 N9 C28 N8 -178.6(6)
C27 N9 C28 C29 179.8(6)
C30 N9 C28 C29 1.6(10)
C27 N9 C30 C31 -103.3(8)
C28 N9 C30 C31 74.4(8)
N11 N10 C32 N12 0.1(6)
Rh3 N10 C32 N12 -177.5(3)
N11 N10 C32 S4 -177.3(4)
Rh3 N10 C32 S4 5.1(7)
C33 N12 C32 N10 0.2(6)
C35 N12 C32 N10 176.3(5)
C33 N12 C32 S4 177.7(4)
C35 N12 C32 S4 -6.2(7)
Rh4 S4 C32 N10 -65.5(5)
Rh4 S4 C32 N12 117.5(4)
N10 N11 C33 N12 0.6(6)
N10 N11 C33 C34 177.2(5)
C32 N12 C33 N11 -0.5(6)
C35 N12 C33 N11 -176.6(5)
C32 N12 C33 C34 -177.1(5)
C35 N12 C33 C34 6.8(8)
C32 N12 C35 C36 -102.1(6)
C33 N12 C35 C36 73.1(7)
N10 Rh3 C37 C38 -96.7(3)
C42 Rh3 C37 C38 99.8(4)
C41 Rh3 C37 C38 65.8(4)
S3 Rh3 C37 C38 175.2(6)
Rh4 Rh3 C37 C38 -168.1(3)
N10 Rh3 C37 C44 142.4(5)
C42 Rh3 C37 C44 -21.1(5)
C41 Rh3 C37 C44 -55.0(5)
C38 Rh3 C37 C44 -120.9(6)
S3 Rh3 C37 C44 54.3(10)
Rh4 Rh3 C37 C44 71.0(4)
C44 C37 C38 C39 -2.1(9)
Rh3 C37 C38 C39 -104.8(6)
C44 C37 C38 Rh3 102.7(6)
N10 Rh3 C38 C37 83.7(3)
C42 Rh3 C38 C37 -77.5(4)
C41 Rh3 C38 C37 -114.5(4)
S3 Rh3 C38 C37 -177.6(3)
Rh4 Rh3 C38 C37 17.6(4)
N10 Rh3 C38 C39 -157.4(5)
C37 Rh3 C38 C39 118.9(6)
C42 Rh3 C38 C39 41.5(5)
C41 Rh3 C38 C39 4.4(5)
S3 Rh3 C38 C39 -58.6(6)
Rh4 Rh3 C38 C39 136.5(4)
C37 C38 C39 C40 94.7(7)
Rh3 C38 C39 C40 14.1(7)
C38 C39 C40 C41 -33.7(9)
C39 C40 C41 C42 -43.1(9)
C39 C40 C41 Rh3 36.6(8)
N10 Rh3 C41 C42 175.8(6)
C37 Rh3 C41 C42 64.8(4)
C38 Rh3 C41 C42 100.0(4)
S3 Rh3 C41 C42 -103.1(4)
Rh4 Rh3 C41 C42 -43.7(5)
N10 Rh3 C41 C40 54.1(10)
C37 Rh3 C41 C40 -57.0(6)
C42 Rh3 C41 C40 -121.8(7)
C38 Rh3 C41 C40 -21.8(5)
S3 Rh3 C41 C40 135.1(6)
Rh4 Rh3 C41 C40 -165.5(4)
C40 C41 C42 C43 -6.2(11)
Rh3 C41 C42 C43 -106.4(6)
C40 C41 C42 Rh3 100.2(6)
N10 Rh3 C42 C41 -175.9(5)
C37 Rh3 C42 C41 -115.5(4)
C38 Rh3 C42 C41 -77.4(4)
S3 Rh3 C42 C41 76.9(4)
Rh4 Rh3 C42 C41 144.5(4)
N10 Rh3 C42 C43 -55.0(9)
C37 Rh3 C42 C43 5.4(5)
C41 Rh3 C42 C43 120.9(7)
C38 Rh3 C42 C43 43.4(6)
S3 Rh3 C42 C43 -162.2(5)
Rh4 Rh3 C42 C43 -94.6(5)
C41 C42 C43 C44 94.5(8)
Rh3 C42 C43 C44 11.4(8)
C38 C37 C44 C43 -47.6(8)
Rh3 C37 C44 C43 33.3(6)
C42 C43 C44 C37 -29.1(8)
N7 Rh4 C45 C46 171.7(7)
C50 Rh4 C45 C46 110.1(4)
C49 Rh4 C45 C46 73.1(4)
S4 Rh4 C45 C46 -94.5(4)
Rh3 Rh4 C45 C46 -34.6(5)
N7 Rh4 C45 C52 53.2(11)
C50 Rh4 C45 C52 -8.3(5)
C46 Rh4 C45 C52 -118.4(7)
C49 Rh4 C45 C52 -45.3(5)
S4 Rh4 C45 C52 147.1(5)
Rh3 Rh4 C45 C52 -153.1(4)
C52 C45 C46 C47 1.4(12)
Rh4 C45 C46 C47 -103.8(9)
C52 C45 C46 Rh4 105.2(6)
N7 Rh4 C46 C45 -174.1(5)
C50 Rh4 C46 C45 -69.5(4)
C49 Rh4 C46 C45 -104.5(4)
S4 Rh4 C46 C45 85.7(4)
Rh3 Rh4 C46 C45 151.5(4)
N7 Rh4 C46 C47 -49.9(9)
C50 Rh4 C46 C47 54.6(6)
C49 Rh4 C46 C47 19.7(6)
C45 Rh4 C46 C47 124.2(7)
S4 Rh4 C46 C47 -150.1(5)
Rh3 Rh4 C46 C47 -84.3(5)
C45 C46 C47 C48 52.7(12)
Rh4 C46 C47 C48 -30.1(9)
C46 C47 C48 C49 25.0(12)
C47 C48 C49 C50 -88.8(9)
C47 C48 C49 Rh4 -8.2(10)
N7 Rh4 C49 C50 -88.8(5)
C46 Rh4 C49 C50 112.5(5)
C45 Rh4 C49 C50 75.5(5)
S4 Rh4 C49 C50 168.0(8)
Rh3 Rh4 C49 C50 -159.9(4)
N7 Rh4 C49 C48 152.5(6)
C50 Rh4 C49 C48 -118.7(8)
C46 Rh4 C49 C48 -6.2(6)
C45 Rh4 C49 C48 -43.2(6)
S4 Rh4 C49 C48 49.3(14)
Rh3 Rh4 C49 C48 81.5(6)
C48 C49 C50 C51 0.6(10)
Rh4 C49 C50 C51 -103.9(6)
C48 C49 C50 Rh4 104.5(7)
N7 Rh4 C50 C49 91.3(5)
C46 Rh4 C50 C49 -66.7(5)
C45 Rh4 C50 C49 -102.6(5)
S4 Rh4 C50 C49 -174.2(4)
Rh3 Rh4 C50 C49 30.4(6)
N7 Rh4 C50 C51 -149.6(5)
C46 Rh4 C50 C51 52.4(5)
C49 Rh4 C50 C51 119.1(7)
C45 Rh4 C50 C51 16.5(5)
S4 Rh4 C50 C51 -55.1(7)
Rh3 Rh4 C50 C51 149.5(4)
C49 C50 C51 C52 58.8(9)
Rh4 C50 C51 C52 -22.4(7)
C50 C51 C52 C45 15.9(9)
C46 C45 C52 C51 -82.6(9)
Rh4 C45 C52 C51 -1.7(8)

loop_
_platon_squeeze_void_nr
_platon_squeeze_void_average_x
_platon_squeeze_void_average_y
_platon_squeeze_void_average_z
_platon_squeeze_void_volume
_platon_squeeze_void_count_electrons
1 0.000 -0.016 0.000 551.5 130.7
2 0.000 -0.026 0.500 551.6 131.1
3 0.566 0.176 0.511 25.7 0.5
4 0.566 0.324 0.011 25.7 0.7
5 0.434 0.676 0.989 25.7 0.8
6 0.434 0.824 0.489 25.7 0.2
